data_4518242
loop_
_publ_author_name
'Uno, Hiroto'
'Kawai, Koki'
'Shiro, Motoo'
'Shibata, Norio'

_publ_section_title
;
 Modular Synthesis of Medium-Sized Fluorinated and Nonfluorinated
 Heterocyclic Lactones by Sequential CN-Bond-Cleaving Ring Expansion under
 Pd Catalysis
;
_journal_name_full 'ACS Catalysis'
_journal_page_first 14117
_journal_page_last 14126
_journal_paper_doi 10.1021/acscatal.0c03927
_journal_year 2020
_chemical_formula_moiety 'C25 H20 F N O5 S'
_chemical_formula_sum 'C25 H20 F N O5 S'
_chemical_formula_weight 465.50
_space_group_crystal_system monoclinic
_space_group_IT_number 14
_space_group_name_Hall '-P 2ybc'
_space_group_name_H-M_alt 'P 1 21/c 1'
_atom_sites_solution_hydrogens geom
_atom_sites_solution_primary direct
_atom_sites_solution_secondary difmap
_cell_angle_alpha 90.0000
_cell_angle_beta 109.835(8)
_cell_angle_gamma 90.0000
_cell_formula_units_Z 4
_cell_length_a 16.6287(10)
_cell_length_b 9.5046(5)
_cell_length_c 14.4444(8)
_cell_measurement_reflns_used 12014
_cell_measurement_temperature 173
_cell_measurement_theta_max 27.43
_cell_measurement_theta_min 2.51
_cell_volume 2147.5(2)
_computing_cell_refinement 'RAPID AUTO'
_computing_data_collection 'RAPID AUTO (Rigaku, ????)'
_computing_data_reduction 'RAPID AUTO'
_computing_molecular_graphics 'CrystalStructure 4.3'
_computing_publication_material 'CrystalStructure 4.3 (Rigaku, 2018)'
_computing_structure_refinement 'SHELXL Version 2018/3 (Sheldrick, 2008)'
_computing_structure_solution 'SHELXT Version 2018/2 (Sheldrick, 2014)'
_diffrn_ambient_temperature 173
_diffrn_detector_area_resol_mean 10.000
_diffrn_measured_fraction_theta_full 0.999
_diffrn_measured_fraction_theta_max 0.999
_diffrn_measurement_device_type 'Rigaku R-AXIS RAPID'
_diffrn_measurement_method \w
_diffrn_radiation_type 'Mo K\a'
_diffrn_radiation_wavelength 0.71075
_diffrn_reflns_av_R_equivalents 0.1041
_diffrn_reflns_av_unetI/netI 0.0842
_diffrn_reflns_Laue_measured_fraction_full 0.999
_diffrn_reflns_Laue_measured_fraction_max 0.999
_diffrn_reflns_limit_h_max 21
_diffrn_reflns_limit_h_min -21
_diffrn_reflns_limit_k_max 12
_diffrn_reflns_limit_k_min -12
_diffrn_reflns_limit_l_max 18
_diffrn_reflns_limit_l_min -15
_diffrn_reflns_number 20122
_diffrn_reflns_point_group_measured_fraction_full 0.999
_diffrn_reflns_point_group_measured_fraction_max 0.999
_diffrn_reflns_theta_full 25.242
_diffrn_reflns_theta_max 27.449
_diffrn_reflns_theta_min 2.508
_diffrn_standards_number 0
_exptl_absorpt_coefficient_mu 0.198
_exptl_absorpt_correction_T_max 0.980
_exptl_absorpt_correction_T_min 0.662
_exptl_absorpt_correction_type multi-scan
_exptl_absorpt_process_details 'ABSCOR (Rigaku, 1995)'
_exptl_crystal_colour colorless
_exptl_crystal_density_diffrn 1.440
_exptl_crystal_density_method 'not measured'
_exptl_crystal_description block
_exptl_crystal_F_000 968.00
_exptl_crystal_size_max 0.100
_exptl_crystal_size_mid 0.100
_exptl_crystal_size_min 0.100
_refine_diff_density_max 0.21
_refine_diff_density_min -0.32
_refine_ls_extinction_method none
_refine_ls_goodness_of_fit_ref 1.037
_refine_ls_hydrogen_treatment refxyz
_refine_ls_number_parameters 309
_refine_ls_number_reflns 4912
_refine_ls_number_restraints 0
_refine_ls_R_factor_all 0.1369
_refine_ls_R_factor_gt 0.0689
_refine_ls_shift/su_max 0.000
_refine_ls_structure_factor_coef Fsqd
_refine_ls_weighting_details 'w = 1/[\s^2^(Fo^2^)+(0.0274P)^2^+1.2991P] where P=(Fo^2^+2Fc^2^)/3'
_refine_ls_weighting_scheme calc
_refine_ls_wR_factor_gt 0.0990
_refine_ls_wR_factor_ref 0.1150
_reflns_Friedel_coverage 0.000
_reflns_number_gt 2904
_reflns_number_total 4912
_reflns_threshold_expression F^2^>2.0\s(F^2^)
_cod_data_source_file cs0c03927_si_007.cif
_cod_data_source_block MS065
_cod_database_code 4518242

loop_
_space_group_symop_id
_space_group_symop_operation_xyz
1 +X,+Y,+Z
2 -X,1/2+Y,1/2-Z
3 -X,-Y,-Z
4 +X,-1/2-Y,-1/2+Z

loop_
_atom_site_label
_atom_site_type_symbol
_atom_site_fract_x
_atom_site_fract_y
_atom_site_fract_z
_atom_site_U_iso_or_equiv
_atom_site_adp_type
_atom_site_occupancy
_atom_site_site_symmetry_order
_atom_site_calc_flag
_atom_site_refinement_flags_posn
_atom_site_refinement_flags_adp
_atom_site_refinement_flags_occupancy
_atom_site_disorder_assembly
_atom_site_disorder_group
S1 S 0.68869(5) 0.23970(8) 0.96817(6) 0.0411(2) Uani 1 1 d . . . . .
F1A F 0.88012(15) -0.2093(2) 0.72321(15) 0.0488(8) Uani 0.772(4) 1 d . . P A 1
F1B F 0.6438(5) -0.1375(7) 0.8152(6) 0.050(3) Uani 0.228(4) 1 d . . P A 2
O1 O 0.93147(14) 0.1348(2) 1.18237(14) 0.0529(6) Uani 1 1 d . . . . .
O2 O 0.86095(15) -0.0535(2) 1.02453(15) 0.0520(6) Uani 1 1 d . . . . .
O3 O 0.91233(12) 0.10298(19) 0.94179(13) 0.0379(5) Uani 1 1 d . . . . .
O4 O 0.72491(14) 0.2151(2) 1.07169(15) 0.0500(6) Uani 1 1 d . . . . .
O5 O 0.63514(13) 0.1363(2) 0.90451(16) 0.0543(6) Uani 1 1 d . . . . .
N1 N 0.77059(14) 0.2637(2) 0.92989(15) 0.0331(5) Uani 1 1 d . . . . .
C1 C 0.89827(18) 0.3237(3) 1.06758(19) 0.0334(7) Uani 1 1 d . . . . .
C2 C 0.95734(19) 0.4212(3) 1.1225(2) 0.0383(7) Uani 1 1 d . . . . .
H2 H 1.000687 0.393159 1.181664 0.046 Uiso 1 1 calc R U . . .
C3 C 0.9531(2) 0.5590(3) 1.0912(2) 0.0432(8) Uani 1 1 d . . . . .
H3 H 0.993587 0.625792 1.128612 0.052 Uiso 1 1 calc R U . . .
C4 C 0.8899(2) 0.5996(3) 1.0056(2) 0.0423(8) Uani 1 1 d . . . . .
H4 H 0.887916 0.694177 0.983615 0.051 Uiso 1 1 calc R U . . .
C5 C 0.82944(19) 0.5040(3) 0.9513(2) 0.0385(7) Uani 1 1 d . . . . .
H5 H 0.785469 0.533065 0.893005 0.046 Uiso 1 1 calc R U . . .
C6 C 0.83349(18) 0.3662(3) 0.98256(19) 0.0319(7) Uani 1 1 d . . . . .
C7 C 0.90684(18) 0.1738(3) 1.0975(2) 0.0379(7) Uani 1 1 d . . . . .
C8 C 0.88885(18) 0.0600(3) 1.0171(2) 0.0363(7) Uani 1 1 d . . . . .
C9 C 0.89170(19) 0.0037(3) 0.8597(2) 0.0432(8) Uani 1 1 d . . . . .
H9A H 0.915590 -0.089706 0.884854 0.052 Uiso 1 1 calc R U . . .
H9B H 0.919176 0.035554 0.812354 0.052 Uiso 1 1 calc R U . . .
C10 C 0.79649(18) -0.0105(3) 0.80665(19) 0.0357(7) Uani 1 1 d . . . . .
C11 C 0.74131(19) 0.0962(3) 0.7900(2) 0.0391(7) Uani 1 1 d . . . . .
H11 H 0.683761 0.074377 0.752202 0.047 Uiso 1 1 calc R U . . .
C12 C 0.75818(18) 0.2460(3) 0.82307(19) 0.0384(7) Uani 1 1 d . . . . .
H12A H 0.809973 0.279467 0.810615 0.046 Uiso 1 1 calc R U . . .
H12B H 0.709503 0.305048 0.783786 0.046 Uiso 1 1 calc R U . . .
C13 C 0.76342(19) -0.1525(3) 0.77124(19) 0.0354(7) Uani 1 1 d . . . . .
C14 C 0.8049(2) -0.2439(3) 0.7280(2) 0.0429(7) Uani 1 1 d . . . . .
H14 H 0.859327 -0.217059 0.726019 0.052 Uiso 0.228(4) 1 calc R U P A 2
C15 C 0.7718(2) -0.3720(3) 0.6874(2) 0.0511(9) Uani 1 1 d . . . . .
H15 H 0.802751 -0.430732 0.658144 0.061 Uiso 1 1 calc R U . . .
C16 C 0.6940(2) -0.4127(3) 0.6902(2) 0.0516(9) Uani 1 1 d . . . . .
H16 H 0.669578 -0.499263 0.661047 0.062 Uiso 1 1 calc R U . . .
C17 C 0.6517(2) -0.3297(3) 0.7344(2) 0.0495(9) Uani 1 1 d . . . . .
H17 H 0.598027 -0.359130 0.737330 0.059 Uiso 1 1 calc R U . . .
C18 C 0.6860(2) -0.2026(3) 0.7752(2) 0.0410(8) Uani 1 1 d . . . . .
H18 H 0.655661 -0.147228 0.807156 0.049 Uiso 0.772(4) 1 calc R U P A 1
C19 C 0.63140(18) 0.3986(3) 0.9515(2) 0.0358(7) Uani 1 1 d . . . . .
C20 C 0.55760(19) 0.4154(3) 0.8716(2) 0.0465(8) Uani 1 1 d . . . . .
H20 H 0.536800 0.341016 0.825724 0.056 Uiso 1 1 calc R U . . .
C21 C 0.5143(2) 0.5421(4) 0.8593(2) 0.0516(9) Uani 1 1 d . . . . .
H21 H 0.463486 0.553652 0.804263 0.062 Uiso 1 1 calc R U . . .
C22 C 0.54256(19) 0.6517(3) 0.9243(2) 0.0439(8) Uani 1 1 d . . . . .
C23 C 0.6173(2) 0.6325(3) 1.0040(2) 0.0496(8) Uani 1 1 d . . . . .
H23 H 0.638530 0.707366 1.049313 0.060 Uiso 1 1 calc R U . . .
C24 C 0.6611(2) 0.5063(3) 1.0184(2) 0.0453(8) Uani 1 1 d . . . . .
H24 H 0.711410 0.493860 1.074010 0.054 Uiso 1 1 calc R U . . .
C25 C 0.4957(2) 0.7901(3) 0.9106(3) 0.0658(11) Uani 1 1 d . . . . .
H25A H 0.527925 0.861668 0.888956 0.079 Uiso 1 1 calc R U . . .
H25B H 0.489862 0.819257 0.973069 0.079 Uiso 1 1 calc R U . . .
H25C H 0.438840 0.779479 0.860742 0.079 Uiso 1 1 calc R U . . .

loop_
_atom_site_aniso_label
_atom_site_aniso_U_11
_atom_site_aniso_U_22
_atom_site_aniso_U_33
_atom_site_aniso_U_23
_atom_site_aniso_U_13
_atom_site_aniso_U_12
S1 0.0365(4) 0.0367(4) 0.0520(5) 0.0050(4) 0.0174(4) 0.0006(4)
F1A 0.0478(16) 0.0509(15) 0.0567(15) -0.0086(11) 0.0296(12) -0.0022(11)
F1B 0.049(6) 0.032(4) 0.077(6) -0.006(4) 0.034(4) -0.006(4)
O1 0.0649(16) 0.0514(13) 0.0337(11) 0.0075(11) 0.0055(10) 0.0061(11)
O2 0.0787(18) 0.0313(11) 0.0538(13) 0.0046(11) 0.0327(12) 0.0033(11)
O3 0.0371(12) 0.0411(11) 0.0360(11) -0.0035(9) 0.0129(9) -0.0011(9)
O4 0.0497(14) 0.0532(13) 0.0517(12) 0.0212(11) 0.0231(11) 0.0127(11)
O5 0.0431(14) 0.0415(12) 0.0804(16) -0.0088(12) 0.0236(12) -0.0122(10)
N1 0.0317(13) 0.0317(12) 0.0343(12) 0.0019(11) 0.0091(10) 0.0014(11)
C1 0.0357(17) 0.0344(15) 0.0326(15) -0.0024(13) 0.0146(13) 0.0023(13)
C2 0.0375(18) 0.0445(17) 0.0326(15) -0.0031(14) 0.0114(13) 0.0033(14)
C3 0.047(2) 0.0424(17) 0.0415(17) -0.0112(15) 0.0163(15) -0.0071(15)
C4 0.055(2) 0.0329(16) 0.0441(18) -0.0018(14) 0.0239(16) -0.0051(15)
C5 0.0411(19) 0.0376(16) 0.0348(15) 0.0035(14) 0.0103(14) 0.0041(14)
C6 0.0322(16) 0.0308(15) 0.0334(15) 0.0008(13) 0.0121(13) 0.0019(12)
C7 0.0345(17) 0.0427(17) 0.0352(16) 0.0037(14) 0.0100(13) 0.0041(14)
C8 0.0331(17) 0.0355(16) 0.0384(16) 0.0072(14) 0.0094(14) 0.0105(13)
C9 0.044(2) 0.0504(18) 0.0366(16) -0.0097(15) 0.0153(15) 0.0000(15)
C10 0.0374(18) 0.0398(16) 0.0304(15) 0.0030(13) 0.0123(13) 0.0031(14)
C11 0.0351(18) 0.0400(17) 0.0385(16) -0.0006(14) 0.0078(13) -0.0057(14)
C12 0.0386(17) 0.0341(15) 0.0361(15) 0.0035(14) 0.0045(13) 0.0016(14)
C13 0.0372(18) 0.0383(16) 0.0317(15) 0.0038(13) 0.0128(13) 0.0075(14)
C14 0.0383(19) 0.0550(19) 0.0374(16) 0.0034(16) 0.0153(14) 0.0090(17)
C15 0.068(3) 0.0452(19) 0.0396(17) -0.0042(16) 0.0181(17) 0.0190(18)
C16 0.072(3) 0.0343(17) 0.0421(18) 0.0009(15) 0.0104(18) -0.0011(18)
C17 0.057(2) 0.0371(18) 0.053(2) 0.0041(16) 0.0162(17) -0.0084(16)
C18 0.045(2) 0.0370(17) 0.0441(18) 0.0040(14) 0.0187(16) 0.0088(15)
C19 0.0295(16) 0.0415(16) 0.0366(15) 0.0031(14) 0.0116(13) 0.0029(13)
C20 0.0321(18) 0.0524(19) 0.0518(19) -0.0043(16) 0.0101(15) -0.0050(15)
C21 0.0273(18) 0.066(2) 0.055(2) 0.0066(18) 0.0056(15) 0.0071(16)
C22 0.0358(19) 0.0505(19) 0.0525(19) 0.0103(17) 0.0242(15) 0.0104(15)
C23 0.054(2) 0.0508(19) 0.0433(18) -0.0077(16) 0.0160(16) 0.0074(17)
C24 0.043(2) 0.0536(19) 0.0345(16) -0.0030(15) 0.0077(14) 0.0098(16)
C25 0.059(2) 0.065(2) 0.082(3) 0.017(2) 0.034(2) 0.0236(19)

loop_
_atom_type_symbol
_atom_type_description
_atom_type_scat_dispersion_real
_atom_type_scat_dispersion_imag
_atom_type_scat_source
C C 0.0033 0.0016
;
International Tables for Crystallography
(Vol. C, Tables 4.2.6.8 and 6.1.1.4)
;
H H 0.0000 0.0000
;
International Tables for Crystallography
(Vol. C, Table 6.1.1.4)
;
F F 0.0171 0.0103
;
International Tables for Crystallography
(Vol. C, Tables 4.2.6.8 and 6.1.1.4)
;
N N 0.0061 0.0033
;
International Tables for Crystallography
(Vol. C, Tables 4.2.6.8 and 6.1.1.4)
;
O O 0.0106 0.0060
;
International Tables for Crystallography
(Vol. C, Tables 4.2.6.8 and 6.1.1.4)
;
S S 0.1246 0.1234
;
International Tables for Crystallography
(Vol. C, Tables 4.2.6.8 and 6.1.1.4)
;

loop_
_geom_angle_atom_site_label_1
_geom_angle_atom_site_label_2
_geom_angle_atom_site_label_3
_geom_angle
_geom_angle_site_symmetry_1
_geom_angle_site_symmetry_3
_geom_angle_publ_flag
O4 S1 O5 120.62(13) . . ?
O4 S1 N1 105.69(12) . . ?
O5 S1 N1 106.50(13) . . ?
O4 S1 C19 107.50(13) . . ?
O5 S1 C19 108.14(13) . . ?
N1 S1 C19 107.79(13) . . ?
C8 O3 C9 114.2(2) . . ?
C6 N1 C12 116.2(2) . . ?
C6 N1 S1 116.73(18) . . ?
C12 N1 S1 119.31(18) . . ?
C2 C1 C6 119.8(2) . . ?
C2 C1 C7 119.8(2) . . ?
C6 C1 C7 120.4(2) . . ?
C3 C2 C1 119.9(3) . . ?
C3 C2 H2 120.0 . . ?
C1 C2 H2 120.0 . . ?
C4 C3 C2 120.0(3) . . ?
C4 C3 H3 120.0 . . ?
C2 C3 H3 120.0 . . ?
C3 C4 C5 120.7(3) . . ?
C3 C4 H4 119.7 . . ?
C5 C4 H4 119.7 . . ?
C6 C5 C4 119.5(3) . . ?
C6 C5 H5 120.2 . . ?
C4 C5 H5 120.2 . . ?
C5 C6 C1 120.1(3) . . ?
C5 C6 N1 121.5(2) . . ?
C1 C6 N1 118.4(2) . . ?
O1 C7 C1 123.7(3) . . ?
O1 C7 C8 117.4(3) . . ?
C1 C7 C8 118.8(2) . . ?
O2 C8 O3 125.3(3) . . ?
O2 C8 C7 123.3(3) . . ?
O3 C8 C7 111.3(2) . . ?
O3 C9 C10 112.7(2) . . ?
O3 C9 H9A 109.1 . . ?
C10 C9 H9A 109.1 . . ?
O3 C9 H9B 109.1 . . ?
C10 C9 H9B 109.1 . . ?
H9A C9 H9B 107.8 . . ?
C11 C10 C13 118.6(3) . . ?
C11 C10 C9 124.1(3) . . ?
C13 C10 C9 117.3(2) . . ?
C10 C11 C12 128.5(3) . . ?
C10 C11 H11 115.7 . . ?
C12 C11 H11 115.7 . . ?
N1 C12 C11 112.4(2) . . ?
N1 C12 H12A 109.1 . . ?
C11 C12 H12A 109.1 . . ?
N1 C12 H12B 109.1 . . ?
C11 C12 H12B 109.1 . . ?
H12A C12 H12B 107.9 . . ?
C14 C13 C18 114.4(3) . . ?
C14 C13 C10 123.0(3) . . ?
C18 C13 C10 122.5(3) . . ?
F1A C14 C15 116.5(3) . . ?
F1A C14 C13 119.6(3) . . ?
C15 C14 C13 123.9(3) . . ?
C15 C14 H14 118.1 . . ?
C13 C14 H14 118.1 . . ?
C16 C15 C14 118.9(3) . . ?
C16 C15 H15 120.6 . . ?
C14 C15 H15 120.6 . . ?
C17 C16 C15 119.9(3) . . ?
C17 C16 H16 120.0 . . ?
C15 C16 H16 120.0 . . ?
C16 C17 C18 120.4(3) . . ?
C16 C17 H17 119.8 . . ?
C18 C17 H17 119.8 . . ?
F1B C18 C17 115.2(5) . . ?
F1B C18 C13 122.4(4) . . ?
C17 C18 C13 122.4(3) . . ?
C17 C18 H18 118.8 . . ?
C13 C18 H18 118.8 . . ?
C20 C19 C24 120.4(3) . . ?
C20 C19 S1 120.1(2) . . ?
C24 C19 S1 119.5(2) . . ?
C19 C20 C21 119.0(3) . . ?
C19 C20 H20 120.5 . . ?
C21 C20 H20 120.5 . . ?
C22 C21 C20 122.0(3) . . ?
C22 C21 H21 119.0 . . ?
C20 C21 H21 119.0 . . ?
C21 C22 C23 117.9(3) . . ?
C21 C22 C25 122.0(3) . . ?
C23 C22 C25 120.0(3) . . ?
C24 C23 C22 121.1(3) . . ?
C24 C23 H23 119.5 . . ?
C22 C23 H23 119.5 . . ?
C19 C24 C23 119.6(3) . . ?
C19 C24 H24 120.2 . . ?
C23 C24 H24 120.2 . . ?
C22 C25 H25A 109.5 . . ?
C22 C25 H25B 109.5 . . ?
H25A C25 H25B 109.5 . . ?
C22 C25 H25C 109.5 . . ?
H25A C25 H25C 109.5 . . ?
H25B C25 H25C 109.5 . . ?

loop_
_geom_bond_atom_site_label_1
_geom_bond_atom_site_label_2
_geom_bond_distance
_geom_bond_site_symmetry_2
_geom_bond_publ_flag
S1 O4 1.429(2) . ?
S1 O5 1.431(2) . ?
S1 N1 1.650(2) . ?
S1 C19 1.758(3) . ?
F1A C14 1.317(4) . ?
F1B C18 1.218(8) . ?
O1 C7 1.212(3) . ?
O2 C8 1.193(3) . ?
O3 C8 1.338(3) . ?
O3 C9 1.462(3) . ?
N1 C6 1.442(3) . ?
N1 C12 1.495(3) . ?
C1 C2 1.388(4) . ?
C1 C6 1.391(3) . ?
C1 C7 1.481(4) . ?
C2 C3 1.379(4) . ?
C2 H2 0.9500 . ?
C3 C4 1.378(4) . ?
C3 H3 0.9500 . ?
C4 C5 1.385(4) . ?
C4 H4 0.9500 . ?
C5 C6 1.380(4) . ?
C5 H5 0.9500 . ?
C7 C8 1.540(4) . ?
C9 C10 1.513(4) . ?
C9 H9A 0.9900 . ?
C9 H9B 0.9900 . ?
C10 C11 1.334(4) . ?
C10 C13 1.481(4) . ?
C11 C12 1.498(4) . ?
C11 H11 0.9500 . ?
C12 H12A 0.9900 . ?
C12 H12B 0.9900 . ?
C13 C14 1.384(4) . ?
C13 C18 1.392(4) . ?
C14 C15 1.382(4) . ?
C14 H14 0.9500 . ?
C15 C16 1.363(5) . ?
C15 H15 0.9500 . ?
C16 C17 1.353(4) . ?
C16 H16 0.9500 . ?
C17 C18 1.380(4) . ?
C17 H17 0.9500 . ?
C18 H18 0.9500 . ?
C19 C20 1.379(4) . ?
C19 C24 1.380(4) . ?
C20 C21 1.383(4) . ?
C20 H20 0.9500 . ?
C21 C22 1.375(4) . ?
C21 H21 0.9500 . ?
C22 C23 1.389(4) . ?
C22 C25 1.508(4) . ?
C23 C24 1.383(4) . ?
C23 H23 0.9500 . ?
C24 H24 0.9500 . ?
C25 H25A 0.9800 . ?
C25 H25B 0.9800 . ?
C25 H25C 0.9800 . ?

loop_
_geom_torsion_atom_site_label_1
_geom_torsion_atom_site_label_2
_geom_torsion_atom_site_label_3
_geom_torsion_atom_site_label_4
_geom_torsion
_geom_torsion_site_symmetry_1
_geom_torsion_site_symmetry_2
_geom_torsion_site_symmetry_3
_geom_torsion_site_symmetry_4
_geom_torsion_publ_flag
O4 S1 N1 C6 -51.5(2) . . . . ?
O5 S1 N1 C6 179.12(18) . . . . ?
C19 S1 N1 C6 63.3(2) . . . . ?
O4 S1 N1 C12 160.35(19) . . . . ?
O5 S1 N1 C12 30.9(2) . . . . ?
C19 S1 N1 C12 -84.9(2) . . . . ?
C6 C1 C2 C3 -1.8(4) . . . . ?
C7 C1 C2 C3 175.5(3) . . . . ?
C1 C2 C3 C4 0.2(5) . . . . ?
C2 C3 C4 C5 1.2(5) . . . . ?
C3 C4 C5 C6 -1.1(5) . . . . ?
C4 C5 C6 C1 -0.5(4) . . . . ?
C4 C5 C6 N1 178.3(3) . . . . ?
C2 C1 C6 C5 1.9(4) . . . . ?
C7 C1 C6 C5 -175.4(3) . . . . ?
C2 C1 C6 N1 -176.9(3) . . . . ?
C7 C1 C6 N1 5.8(4) . . . . ?
C12 N1 C6 C5 55.3(4) . . . . ?
S1 N1 C6 C5 -93.9(3) . . . . ?
C12 N1 C6 C1 -125.9(3) . . . . ?
S1 N1 C6 C1 84.9(3) . . . . ?
C2 C1 C7 O1 36.4(5) . . . . ?
C6 C1 C7 O1 -146.2(3) . . . . ?
C2 C1 C7 C8 -139.7(3) . . . . ?
C6 C1 C7 C8 37.6(4) . . . . ?
C9 O3 C8 O2 7.0(4) . . . . ?
C9 O3 C8 C7 -176.0(2) . . . . ?
O1 C7 C8 O2 34.4(4) . . . . ?
C1 C7 C8 O2 -149.2(3) . . . . ?
O1 C7 C8 O3 -142.6(3) . . . . ?
C1 C7 C8 O3 33.8(4) . . . . ?
C8 O3 C9 C10 67.9(3) . . . . ?
O3 C9 C10 C11 37.8(4) . . . . ?
O3 C9 C10 C13 -142.3(2) . . . . ?
C13 C10 C11 C12 176.3(3) . . . . ?
C9 C10 C11 C12 -3.9(5) . . . . ?
C6 N1 C12 C11 143.3(2) . . . . ?
S1 N1 C12 C11 -68.3(3) . . . . ?
C10 C11 C12 N1 -75.3(4) . . . . ?
C11 C10 C13 C14 138.7(3) . . . . ?
C9 C10 C13 C14 -41.1(4) . . . . ?
C11 C10 C13 C18 -38.6(4) . . . . ?
C9 C10 C13 C18 141.6(3) . . . . ?
C18 C13 C14 F1A -177.8(3) . . . . ?
C10 C13 C14 F1A 4.7(4) . . . . ?
C18 C13 C14 C15 2.9(4) . . . . ?
C10 C13 C14 C15 -174.6(3) . . . . ?
F1A C14 C15 C16 -179.8(3) . . . . ?
C13 C14 C15 C16 -0.4(5) . . . . ?
C14 C15 C16 C17 -1.7(5) . . . . ?
C15 C16 C17 C18 1.2(5) . . . . ?
C16 C17 C18 F1B -178.4(5) . . . . ?
C16 C17 C18 C13 1.4(5) . . . . ?
C14 C13 C18 F1B 176.5(5) . . . . ?
C10 C13 C18 F1B -6.0(6) . . . . ?
C14 C13 C18 C17 -3.3(4) . . . . ?
C10 C13 C18 C17 174.2(3) . . . . ?
O4 S1 C19 C20 -145.8(2) . . . . ?
O5 S1 C19 C20 -14.1(3) . . . . ?
N1 S1 C19 C20 100.6(3) . . . . ?
O4 S1 C19 C24 34.6(3) . . . . ?
O5 S1 C19 C24 166.3(2) . . . . ?
N1 S1 C19 C24 -79.0(3) . . . . ?
C24 C19 C20 C21 0.5(5) . . . . ?
S1 C19 C20 C21 -179.1(3) . . . . ?
C19 C20 C21 C22 -0.1(5) . . . . ?
C20 C21 C22 C23 0.3(5) . . . . ?
C20 C21 C22 C25 179.6(3) . . . . ?
C21 C22 C23 C24 -1.0(5) . . . . ?
C25 C22 C23 C24 179.7(3) . . . . ?
C20 C19 C24 C23 -1.2(5) . . . . ?
S1 C19 C24 C23 178.4(3) . . . . ?
C22 C23 C24 C19 1.5(5) . . . . ?
